data_4306172
loop_
_publ_author_name
'Tyler J. Morin'
'Brian Bennett'
'Sergey V. Lindeman'
'James R. Gardinier'

_publ_section_title
;
First-Row Transition-Metal Complexes of a New Pentadentate Ligand,
\a,\a,\a',\a'-Tetra(pyrazolyl)lutidine
;
_journal_name_full 'Inorganic Chemistry'
_journal_page_first 7468
_journal_page_last 7470
_journal_paper_doi 10.1021/ic801093q
_journal_volume 47
_journal_year 2008
_chemical_formula_sum 'C20 H19 Cl4 Co N9'
_chemical_formula_weight 586.17
_chemical_name_systematic
; 
 ? 
;
_space_group_IT_number 14
_symmetry_cell_setting monoclinic
_symmetry_space_group_name_Hall '-P 2yn'
_symmetry_space_group_name_H-M 'P 1 21/n 1'
_atom_sites_solution_hydrogens geom
_atom_sites_solution_primary direct
_atom_sites_solution_secondary difmap
_audit_creation_method SHELXL-97
_cell_angle_alpha 90.00
_cell_angle_beta 90.0330(10)
_cell_angle_gamma 90.00
_cell_formula_units_Z 4
_cell_length_a 10.2900(2)
_cell_length_b 19.1675(3)
_cell_length_c 12.0572(2)
_cell_measurement_reflns_used 6674
_cell_measurement_temperature 100(2)
_cell_measurement_theta_max 66
_cell_measurement_theta_min 4
_cell_volume 2378.08(7)
_computing_cell_refinement 'SAINT v7.23A (Bruker, 2005)'
_computing_data_collection 'APEX2 v2.0-2 (Bruker, 2005)'
_computing_data_reduction 'SADABS-2004/1 (Bruker, 2005)'
_computing_molecular_graphics 'XP v5.1 (Bruker, 1998)'
_computing_publication_material 'XCIF v6.12 (Bruker, 2001)'
_computing_structure_refinement 'SHELXL-97 v.97-2 (Sheldrick, 1993-1997)'
_computing_structure_solution 'XS/SHELXTL v6.12 (Bruker, 2001)'
_diffrn_ambient_temperature 100(2)
_diffrn_measured_fraction_theta_full 0.982
_diffrn_measured_fraction_theta_max 0.962
_diffrn_measurement_device_type 'Bruker APEX2 CCD detector'
_diffrn_measurement_method '\w scans'
_diffrn_radiation_monochromator graphite
_diffrn_radiation_source 'fine-focus sealed tube'
_diffrn_radiation_type CuK\a
_diffrn_radiation_wavelength 1.54178
_diffrn_reflns_av_R_equivalents 0.0518
_diffrn_reflns_av_sigmaI/netI 0.0387
_diffrn_reflns_limit_h_max 12
_diffrn_reflns_limit_h_min -11
_diffrn_reflns_limit_k_max 22
_diffrn_reflns_limit_k_min 0
_diffrn_reflns_limit_l_max 14
_diffrn_reflns_limit_l_min 0
_diffrn_reflns_number 18513
_diffrn_reflns_theta_full 67.30
_diffrn_reflns_theta_max 67.30
_diffrn_reflns_theta_min 2.30
_exptl_absorpt_coefficient_mu 10.046
_exptl_absorpt_correction_T_max 0.2963
_exptl_absorpt_correction_T_min 0.0725
_exptl_absorpt_correction_type numerical
_exptl_absorpt_process_details
;
 Numerical (based on real shape of the crystal) absorption
 correction followed by:
 SADABS. Program for empirical absorption correction of
 area-detector data. University of Goetingen. Germany. 
 Sheldrick, G. M. 1996
;
_exptl_crystal_colour pink
_exptl_crystal_density_diffrn 1.637
_exptl_crystal_density_method 'not measured'
_exptl_crystal_description block
_exptl_crystal_F_000 1188
_exptl_crystal_size_max 0.55
_exptl_crystal_size_mid 0.19
_exptl_crystal_size_min 0.16
_refine_diff_density_max 1.089
_refine_diff_density_min -0.902
_refine_diff_density_rms 0.124
_refine_ls_extinction_coef 0.00083(13)
_refine_ls_extinction_expression Fc^*^=kFc[1+0.001xFc^2^\l^3^/sin(2\q)]^-1/4^
_refine_ls_extinction_method SHELXL
_refine_ls_goodness_of_fit_ref 1.055
_refine_ls_hydrogen_treatment constr
_refine_ls_matrix_type full
_refine_ls_number_parameters 309
_refine_ls_number_reflns 4110
_refine_ls_number_restraints 0
_refine_ls_restrained_S_all 1.055
_refine_ls_R_factor_all 0.0418
_refine_ls_R_factor_gt 0.0411
_refine_ls_shift/su_max 0.000
_refine_ls_shift/su_mean 0.000
_refine_ls_structure_factor_coef Fsqd
_refine_ls_weighting_details 'calc w=1/[\s^2^(Fo^2^)+(0.0729P)^2^+2.7860P] where P=(Fo^2^+2Fc^2^)/3'
_refine_ls_weighting_scheme calc
_refine_ls_wR_factor_gt 0.1126
_refine_ls_wR_factor_ref 0.1131
_reflns_number_gt 4026
_reflns_number_total 4110
_reflns_threshold_expression >2sigma(I)
_cod_data_source_file ic801093q_si_002_3.cif
_cod_data_source_block CoClpz4lut_gard3sa
_cod_original_sg_symbol_H-M 'P 21/n'
_cod_database_code 4306172

loop_
_symmetry_equiv_pos_as_xyz
'x, y, z'
'-x+1/2, y+1/2, -z+1/2'
'-x, -y, -z'
'x-1/2, -y-1/2, z-1/2'

loop_
_atom_site_label
_atom_site_type_symbol
_atom_site_fract_x
_atom_site_fract_y
_atom_site_fract_z
_atom_site_U_iso_or_equiv
_atom_site_adp_type
_atom_site_occupancy
_atom_site_symmetry_multiplicity
_atom_site_calc_flag
_atom_site_refinement_flags
_atom_site_disorder_assembly
_atom_site_disorder_group
Co1 Co 0.49174(7) 0.12530(3) 0.30107(5) 0.01249(17) Uani 1 1 d . . .
Cl1 Cl 0.50363(11) 0.14352(5) 0.49126(7) 0.0212(2) Uani 1 1 d . . .
N1 N 0.4803(3) 0.10782(15) 0.1192(2) 0.0133(6) Uani 1 1 d . . .
N2 N 0.3244(3) 0.18883(16) 0.2711(3) 0.0153(7) Uani 1 1 d . . .
N3 N 0.2326(3) 0.16511(16) 0.1986(3) 0.0136(6) Uani 1 1 d . . .
N4 N 0.3548(3) 0.04144(17) 0.3015(3) 0.0153(7) Uani 1 1 d . . .
N5 N 0.2551(3) 0.04220(16) 0.2260(3) 0.0154(7) Uani 1 1 d . . .
N6 N 0.6302(3) 0.20349(17) 0.2541(3) 0.0166(7) Uani 1 1 d . . .
N7 N 0.7134(3) 0.18938(17) 0.1689(3) 0.0162(7) Uani 1 1 d . . .
N8 N 0.6578(3) 0.05576(16) 0.2853(3) 0.0154(7) Uani 1 1 d . . .
N9 N 0.7414(3) 0.06747(16) 0.1998(3) 0.0145(6) Uani 1 1 d . . .
C1 C 0.3652(4) 0.09717(18) 0.0699(3) 0.0133(8) Uani 1 1 d . . .
C2 C 0.3544(4) 0.08523(19) -0.0430(3) 0.0169(8) Uani 1 1 d . . .
H2A H 0.2716 0.0786 -0.0763 0.020 Uiso 1 1 calc R . .
C3 C 0.4668(4) 0.08317(19) -0.1068(3) 0.0186(8) Uani 1 1 d . . .
H3A H 0.4622 0.0742 -0.1842 0.022 Uiso 1 1 calc R . .
C4 C 0.5862(4) 0.09439(18) -0.0555(3) 0.0175(8) Uani 1 1 d . . .
H4A H 0.6646 0.0935 -0.0971 0.021 Uiso 1 1 calc R . .
C5 C 0.5882(4) 0.10688(19) 0.0573(3) 0.0134(7) Uani 1 1 d . . .
C6 C 0.2469(4) 0.09827(19) 0.1453(3) 0.0150(8) Uani 1 1 d . . .
H6A H 0.1682 0.0900 0.0984 0.018 Uiso 1 1 calc R . .
C7 C 0.7143(4) 0.12105(18) 0.1177(3) 0.0144(8) Uani 1 1 d . . .
H7A H 0.7861 0.1202 0.0619 0.017 Uiso 1 1 calc R . .
C8 C 0.2825(4) 0.2517(2) 0.3022(3) 0.0168(8) Uani 1 1 d . . .
H8A H 0.3262 0.2809 0.3538 0.020 Uiso 1 1 calc R . .
C9 C 0.1660(4) 0.2690(2) 0.2491(4) 0.0215(9) Uani 1 1 d . . .
H9A H 0.1173 0.3108 0.2570 0.026 Uiso 1 1 calc R . .
C10 C 0.1369(4) 0.2123(2) 0.1828(3) 0.0181(8) Uani 1 1 d . . .
H10A H 0.0638 0.2074 0.1353 0.022 Uiso 1 1 calc R . .
C11 C 0.3391(4) -0.0173(2) 0.3580(3) 0.0192(8) Uani 1 1 d . . .
H11A H 0.3936 -0.0319 0.4172 0.023 Uiso 1 1 calc R . .
C12 C 0.2314(4) -0.0551(2) 0.3190(3) 0.0206(8) Uani 1 1 d . . .
H12A H 0.2008 -0.0988 0.3452 0.025 Uiso 1 1 calc R . .
C13 C 0.1798(4) -0.0155(2) 0.2349(3) 0.0177(8) Uani 1 1 d . . .
H13A H 0.1055 -0.0264 0.1913 0.021 Uiso 1 1 calc R . .
C14 C 0.6547(4) 0.2694(2) 0.2822(4) 0.0203(9) Uani 1 1 d . . .
H14A H 0.6116 0.2939 0.3399 0.024 Uiso 1 1 calc R . .
C15 C 0.7529(4) 0.2978(2) 0.2149(4) 0.0233(9) Uani 1 1 d . . .
H15A H 0.7879 0.3436 0.2185 0.028 Uiso 1 1 calc R . .
C16 C 0.7877(4) 0.2457(2) 0.1430(3) 0.0185(8) Uani 1 1 d . . .
H16A H 0.8514 0.2484 0.0861 0.022 Uiso 1 1 calc R . .
C17 C 0.7104(4) 0.00285(19) 0.3415(3) 0.0172(8) Uani 1 1 d . . .
H17A H 0.6746 -0.0169 0.4070 0.021 Uiso 1 1 calc R . .
C18 C 0.8251(4) -0.0197(2) 0.2910(4) 0.0216(9) Uani 1 1 d . . .
H18A H 0.8797 -0.0568 0.3144 0.026 Uiso 1 1 calc R . .
C19 C 0.8428(4) 0.0227(2) 0.2013(3) 0.0184(8) Uani 1 1 d . . .
H19A H 0.9127 0.0210 0.1499 0.022 Uiso 1 1 calc R . .
Cl2 Cl 0.98847(9) 0.11019(4) -0.03561(7) 0.0165(2) Uani 1 1 d . . .
Cl1S Cl 0.42952(12) 0.27316(6) 0.03607(11) 0.0376(3) Uani 1 1 d . . .
Cl2S Cl 0.53787(16) 0.39565(7) -0.06953(12) 0.0519(4) Uani 1 1 d . . .
C1S C 0.4123(5) 0.3331(3) -0.0734(4) 0.0333(11) Uani 1 1 d . . .
H1SA H 0.3271 0.3568 -0.0675 0.040 Uiso 1 1 calc R . .
H1SB H 0.4148 0.3079 -0.1451 0.040 Uiso 1 1 calc R . .

loop_
_atom_site_aniso_label
_atom_site_aniso_U_11
_atom_site_aniso_U_22
_atom_site_aniso_U_33
_atom_site_aniso_U_23
_atom_site_aniso_U_13
_atom_site_aniso_U_12
Co1 0.0117(3) 0.0128(3) 0.0130(3) -0.0010(2) -0.0004(3) 0.0013(2)
Cl1 0.0273(5) 0.0217(4) 0.0146(4) -0.0023(3) -0.0029(4) 0.0075(4)
N1 0.0145(17) 0.0093(14) 0.0161(14) -0.0010(12) 0.0004(13) 0.0027(12)
N2 0.0148(16) 0.0137(16) 0.0175(16) -0.0012(13) -0.0028(13) 0.0004(12)
N3 0.0094(15) 0.0152(15) 0.0163(15) -0.0026(13) -0.0033(12) -0.0006(12)
N4 0.0140(16) 0.0172(16) 0.0148(15) 0.0003(13) -0.0020(13) 0.0024(13)
N5 0.0142(16) 0.0130(15) 0.0191(16) -0.0006(13) -0.0031(13) 0.0001(13)
N6 0.0125(16) 0.0163(16) 0.0209(16) -0.0038(13) -0.0014(13) 0.0048(13)
N7 0.0111(16) 0.0165(16) 0.0209(16) 0.0008(13) -0.0005(12) 0.0017(12)
N8 0.0152(16) 0.0164(16) 0.0146(16) 0.0015(13) 0.0004(13) 0.0027(12)
N9 0.0130(15) 0.0131(15) 0.0173(15) 0.0008(13) -0.0002(13) 0.0036(12)
C1 0.0148(19) 0.0070(17) 0.0182(18) -0.0005(14) -0.0017(15) 0.0020(14)
C2 0.019(2) 0.0119(17) 0.0202(19) -0.0007(15) -0.0044(16) 0.0009(14)
C3 0.022(2) 0.0170(18) 0.0167(18) -0.0009(15) -0.0017(16) 0.0031(15)
C4 0.019(2) 0.0117(18) 0.022(2) 0.0018(15) 0.0035(17) 0.0038(15)
C5 0.0110(19) 0.0088(16) 0.0205(19) 0.0007(15) -0.0003(15) 0.0023(13)
C6 0.013(2) 0.0119(18) 0.0200(19) -0.0002(15) -0.0008(15) 0.0007(14)
C7 0.013(2) 0.0143(19) 0.0160(18) 0.0003(15) 0.0015(15) 0.0025(13)
C8 0.017(2) 0.0123(17) 0.0212(19) -0.0058(15) -0.0022(16) 0.0004(15)
C9 0.019(2) 0.019(2) 0.026(2) -0.0018(17) -0.0001(17) 0.0068(16)
C10 0.0129(19) 0.018(2) 0.0230(19) -0.0005(16) -0.0016(15) 0.0031(15)
C11 0.021(2) 0.0168(19) 0.0200(19) -0.0004(16) 0.0022(16) 0.0018(16)
C12 0.024(2) 0.0126(18) 0.025(2) 0.0006(16) 0.0087(17) -0.0008(15)
C13 0.0136(19) 0.0134(18) 0.026(2) -0.0043(16) 0.0041(16) 0.0004(14)
C14 0.018(2) 0.0132(19) 0.030(2) -0.0051(17) -0.0057(17) -0.0002(15)
C15 0.021(2) 0.0146(19) 0.034(2) -0.0010(18) -0.0047(19) -0.0031(16)
C16 0.0111(18) 0.0168(19) 0.028(2) 0.0054(16) -0.0013(15) -0.0033(15)
C17 0.016(2) 0.0165(19) 0.0190(19) 0.0001(16) -0.0028(16) -0.0016(15)
C18 0.019(2) 0.0179(19) 0.028(2) 0.0012(18) -0.0040(17) 0.0062(16)
C19 0.0115(19) 0.0164(19) 0.027(2) -0.0025(17) -0.0031(16) 0.0023(14)
Cl2 0.0124(4) 0.0185(4) 0.0185(4) -0.0001(3) 0.0003(4) -0.0005(3)
Cl1S 0.0416(7) 0.0268(5) 0.0444(6) 0.0136(5) 0.0073(5) 0.0010(5)
Cl2S 0.0746(11) 0.0346(6) 0.0466(7) 0.0101(6) 0.0088(7) -0.0161(6)
C1S 0.041(3) 0.033(3) 0.026(2) 0.003(2) -0.003(2) 0.007(2)

loop_
_atom_type_symbol
_atom_type_description
_atom_type_scat_dispersion_real
_atom_type_scat_dispersion_imag
_atom_type_scat_source
C C 0.0181 0.0091 'International Tables Vol C Tables 4.2.6.8 and 6.1.1.4'
H H 0.0000 0.0000 'International Tables Vol C Tables 4.2.6.8 and 6.1.1.4'
N N 0.0311 0.0180 'International Tables Vol C Tables 4.2.6.8 and 6.1.1.4'
Cl Cl 0.3639 0.7018 'International Tables Vol C Tables 4.2.6.8 and 6.1.1.4'
Co Co -2.3653 3.6143 'International Tables Vol C Tables 4.2.6.8 and 6.1.1.4'

loop_
_geom_angle_atom_site_label_1
_geom_angle_atom_site_label_2
_geom_angle_atom_site_label_3
_geom_angle
_geom_angle_site_symmetry_1
_geom_angle_site_symmetry_3
_geom_angle_publ_flag
N4 Co1 N2 84.13(12) . . ?
N4 Co1 N6 164.63(13) . . ?
N2 Co1 N6 95.31(12) . . ?
N4 Co1 N8 93.28(12) . . ?
N2 Co1 N8 165.02(12) . . ?
N6 Co1 N8 83.29(12) . . ?
N4 Co1 N1 81.62(12) . . ?
N2 Co1 N1 82.94(12) . . ?
N6 Co1 N1 83.07(12) . . ?
N8 Co1 N1 82.09(12) . . ?
N4 Co1 Cl1 98.35(9) . . ?
N2 Co1 Cl1 97.06(9) . . ?
N6 Co1 Cl1 96.96(9) . . ?
N8 Co1 Cl1 97.91(9) . . ?
N1 Co1 Cl1 179.97(12) . . ?
C5 N1 C1 118.9(3) . . ?
C5 N1 Co1 120.6(2) . . ?
C1 N1 Co1 120.5(3) . . ?
C8 N2 N3 104.9(3) . . ?
C8 N2 Co1 136.6(3) . . ?
N3 N2 Co1 118.4(2) . . ?
C10 N3 N2 111.8(3) . . ?
C10 N3 C6 127.4(3) . . ?
N2 N3 C6 120.7(3) . . ?
C11 N4 N5 105.0(3) . . ?
C11 N4 Co1 136.1(3) . . ?
N5 N4 Co1 118.9(2) . . ?
C13 N5 N4 111.5(3) . . ?
C13 N5 C6 128.6(3) . . ?
N4 N5 C6 119.7(3) . . ?
C14 N6 N7 105.1(3) . . ?
C14 N6 Co1 136.2(3) . . ?
N7 N6 Co1 118.5(2) . . ?
C16 N7 N6 111.7(3) . . ?
C16 N7 C7 128.1(3) . . ?
N6 N7 C7 120.3(3) . . ?
C17 N8 N9 104.7(3) . . ?
C17 N8 Co1 137.7(3) . . ?
N9 N8 Co1 117.5(2) . . ?
C19 N9 N8 111.9(3) . . ?
C19 N9 C7 127.3(3) . . ?
N8 N9 C7 120.7(3) . . ?
N1 C1 C2 122.1(4) . . ?
N1 C1 C6 116.1(3) . . ?
C2 C1 C6 121.7(3) . . ?
C1 C2 C3 118.8(4) . . ?
C2 C3 C4 119.0(3) . . ?
C5 C4 C3 118.5(4) . . ?
N1 C5 C4 122.7(4) . . ?
N1 C5 C7 116.1(3) . . ?
C4 C5 C7 121.2(4) . . ?
N3 C6 N5 111.4(3) . . ?
N3 C6 C1 111.2(3) . . ?
N5 C6 C1 110.1(3) . . ?
N7 C7 N9 110.5(3) . . ?
N7 C7 C5 111.2(3) . . ?
N9 C7 C5 111.4(3) . . ?
N2 C8 C9 111.3(3) . . ?
C10 C9 C8 105.2(3) . . ?
N3 C10 C9 106.7(3) . . ?
N4 C11 C12 111.3(4) . . ?
C13 C12 C11 105.5(3) . . ?
N5 C13 C12 106.7(3) . . ?
N6 C14 C15 110.9(4) . . ?
C16 C15 C14 105.7(3) . . ?
N7 C16 C15 106.6(4) . . ?
N8 C17 C18 110.8(4) . . ?
C19 C18 C17 105.9(3) . . ?
N9 C19 C18 106.6(4) . . ?
Cl1S C1S Cl2S 110.5(3) . . ?

loop_
_geom_bond_atom_site_label_1
_geom_bond_atom_site_label_2
_geom_bond_distance
_geom_bond_site_symmetry_2
_geom_bond_publ_flag
Co1 N4 2.138(3) . ?
Co1 N2 2.140(3) . ?
Co1 N6 2.144(3) . ?
Co1 N8 2.175(3) . ?
Co1 N1 2.221(3) . ?
Co1 Cl1 2.3228(10) . ?
N1 C5 1.338(5) . ?
N1 C1 1.340(5) . ?
N2 C8 1.333(5) . ?
N2 N3 1.365(4) . ?
N3 C10 1.350(5) . ?
N3 C6 1.441(5) . ?
N4 C11 1.326(5) . ?
N4 N5 1.371(4) . ?
N5 C13 1.355(5) . ?
N5 C6 1.452(5) . ?
N6 C14 1.331(5) . ?
N6 N7 1.365(5) . ?
N7 C16 1.359(5) . ?
N7 C7 1.448(5) . ?
N8 C17 1.334(5) . ?
N8 N9 1.362(5) . ?
N9 C19 1.351(5) . ?
N9 C7 1.453(5) . ?
C1 C2 1.385(5) . ?
C1 C6 1.520(6) . ?
C2 C3 1.389(6) . ?
C3 C4 1.392(6) . ?
C4 C5 1.381(6) . ?
C5 C7 1.513(5) . ?
C8 C9 1.399(6) . ?
C9 C10 1.382(6) . ?
C11 C12 1.404(6) . ?
C12 C13 1.374(6) . ?
C14 C15 1.407(6) . ?
C15 C16 1.370(6) . ?
C17 C18 1.397(6) . ?
C18 C19 1.365(6) . ?
Cl1S C1S 1.758(5) . ?
Cl2S C1S 1.764(5) . ?
